data_7719907
loop_
_publ_author_name
'Ali, Wajid'
'Anwar, Muhammad Usman'
'Bakhshi, Hamed'
'Jabbar, Abdul'
'Rawson, Jeremy Michael'
'Al-Harrasi, Ahmed'
'Pilkington, Melanie'

_publ_section_title
;
 Nickel and Copper Complexes of a New Multidentate Ligand: Synthesis,
 Characterization and Magneto-structural investigations
;
_journal_name_full 'Dalton Transactions'
_journal_paper_doi 10.1039/D5DT02226F
_journal_year 2025
_chemical_formula_sum 'C23 H23 Cl4 Cu3 N7 O8'
_chemical_formula_weight 857.9
_space_group_crystal_system triclinic
_space_group_IT_number 1
_space_group_name_Hall 'P 1'
_space_group_name_H-M_alt 'P 1'
_atom_sites_solution_hydrogens mixed
_atom_sites_solution_primary 'Intrinsic Phasing'
_audit_creation_method
;FinalCif 2024.9-0 by Daniel Kratzert, Freiburg 2025, 
https://dkratzert.de/finalcif.html
;
_audit_update_record
;
2025-09-16 deposited with the CCDC.	2025-11-20 downloaded from the CCDC.
;
_cell_angle_alpha 112.9210(10)
_cell_angle_beta 92.8340(10)
_cell_angle_gamma 96.6550(10)
_cell_formula_units_Z 1
_cell_length_a 8.7420(3)
_cell_length_b 10.4430(3)
_cell_length_c 10.8179(3)
_cell_measurement_reflns_used 6573
_cell_measurement_temperature 296(2)
_cell_measurement_theta_max 25.5625
_cell_measurement_theta_min 2.9434
_cell_measurement_wavelength 0.71073
_cell_volume 898.65(5)
_computing_cell_refinement 'SAINT V8.41 (Bruker AXS LLC)'
_computing_data_reduction 'SAINT V8.41 (Bruker AXS LLC)'
_computing_molecular_graphics 'shelXle (C.B. Huebschle, rev 1503)'
_computing_structure_refinement 'SHELXL-2019/2 (Sheldrick, 2019)'
_computing_structure_solution 'SHELXT 2018/2 (Sheldrick, 2018)'
_diffrn_ambient_environment N~2~
_diffrn_ambient_temperature 296(2)
_diffrn_detector CPAD
_diffrn_detector_area_resol_mean 7.391
_diffrn_detector_type 'Bruker PHOTON III'
_diffrn_measured_fraction_theta_full 0.998
_diffrn_measured_fraction_theta_max 0.997
_diffrn_measurement_details
;<Phi   scan: start=   0.0; len= 360.0; end= 360.0 at [Counterclockwise Eulerian 
angles: dx= 38.00 mm theta=   0.000 deg omega=   0.615 deg chi=  44.500 deg] 
measure for 10.0 seconds; frame angle 2.00 degrees, wavelength=0.71076>
<Omega scan: start=  27.5; len= -62.0; end= -34.5 at [Counterclockwise Eulerian 
angles: dx= 38.00 mm theta=  10.447 deg phi=  33.653 deg chi=  68.984 deg] 
measure for 10.0 seconds; frame angle 2.00 degrees, wavelength=0.71076>
<Omega scan: start= 359.8; len= 104.0; end= 463.8 at [Counterclockwise Eulerian 
angles: dx= 38.00 mm theta=   0.000 deg phi= 144.000 deg chi= -44.500 deg] 
measure for 10.0 seconds; frame angle 2.00 degrees, wavelength=0.71076>
<Omega scan: start=  25.0; len= -82.0; end= -57.0 at [Counterclockwise Eulerian 
angles: dx= 38.00 mm theta=  10.447 deg phi= 257.132 deg chi=  56.146 deg] 
measure for 10.0 seconds; frame angle 2.00 degrees, wavelength=0.71076>
<Omega scan: start= 354.2; len=  44.0; end= 398.2 at [Counterclockwise Eulerian 
angles: dx= 38.00 mm theta=   0.000 deg phi= 180.000 deg chi= -66.500 deg] 
measure for 10.0 seconds; frame angle 2.00 degrees, wavelength=0.71076>
<Omega scan: start= 359.8; len= 104.0; end= 463.8 at [Counterclockwise Eulerian 
angles: dx= 38.00 mm theta=   0.000 deg phi=  72.000 deg chi= -44.500 deg] 
measure for 10.0 seconds; frame angle 2.00 degrees, wavelength=0.71076>
;
_diffrn_measurement_device 'KAPPA diffractometer'
_diffrn_measurement_device_type 'Bruker D8 QUEST'
_diffrn_measurement_method '\w and \f scans'
_diffrn_radiation_monochromator 'flat graphite'
_diffrn_radiation_probe x-ray
_diffrn_radiation_type 'Mo K\a'
_diffrn_radiation_wavelength 0.71073
_diffrn_reflns_av_R_equivalents 0.0647
_diffrn_reflns_av_unetI/netI 0.0635
_diffrn_reflns_Laue_measured_fraction_full 0.998
_diffrn_reflns_Laue_measured_fraction_max 0.997
_diffrn_reflns_limit_h_max 10
_diffrn_reflns_limit_h_min -10
_diffrn_reflns_limit_k_max 13
_diffrn_reflns_limit_k_min -13
_diffrn_reflns_limit_l_max 13
_diffrn_reflns_limit_l_min -13
_diffrn_reflns_number 25014
_diffrn_reflns_point_group_measured_fraction_full 0.993
_diffrn_reflns_point_group_measured_fraction_max 0.990
_diffrn_reflns_reduction_process narrow-frame
_diffrn_reflns_theta_full 25.242
_diffrn_reflns_theta_max 26.397
_diffrn_reflns_theta_min 2.302
_diffrn_source 'sealed tube'
_diffrn_source_current 40.0
_diffrn_source_target Mo
_diffrn_source_voltage 50
_exptl_absorpt_coefficient_mu 2.106
_exptl_absorpt_correction_T_max 0.7454
_exptl_absorpt_correction_T_min 0.6326
_exptl_absorpt_correction_type multi-scan
_exptl_absorpt_process_details
;Krause, L., Herbst-Irmer, R., Sheldrick, G. M., Stalke, D. (2015).
"Comparison of silver and molybdenum microfocus X-ray sources for single-crystal
 structure determination"
J. Appl. Cryst. 48, 3-10.
doi:10.1107/S1600576714022985
;
_exptl_crystal_colour green
_exptl_crystal_density_diffrn 1.585
_exptl_crystal_description plate
_exptl_crystal_F_000 429
_exptl_crystal_size_max 0.25
_exptl_crystal_size_mid 0.15
_exptl_crystal_size_min 0.06
_refine_diff_density_max 1.033
_refine_diff_density_min -0.598
_refine_diff_density_rms 0.138
_refine_ls_abs_structure_details
;
 Flack x determined using 2400 quotients [(I+)-(I-)]/[(I+)+(I-)]
 (Parsons, Flack and Wagner, Acta Cryst. B69 (2013) 249-259).
;
_refine_ls_abs_structure_Flack 0.011(9)
_refine_ls_extinction_coef 0.054(8)
_refine_ls_extinction_expression Fc^*^=kFc[1+0.001xFc^2^\l^3^/sin(2\q)]^-1/4^
_refine_ls_extinction_method 'SHELXL-2019/2 (Sheldrick 2019)'
_refine_ls_goodness_of_fit_ref 1.093
_refine_ls_hydrogen_treatment constr
_refine_ls_matrix_type full
_refine_ls_number_parameters 412
_refine_ls_number_reflns 7255
_refine_ls_number_restraints 3
_refine_ls_restrained_S_all 1.092
_refine_ls_R_factor_all 0.0796
_refine_ls_R_factor_gt 0.0543
_refine_ls_shift/su_max 0.023
_refine_ls_shift/su_mean 0.001
_refine_ls_structure_factor_coef Fsqd
_refine_ls_weighting_details 'w=1/[\s^2^(Fo^2^)+(0.1056P)^2^+0.7365P] where P=(Fo^2^+2Fc^2^)/3'
_refine_ls_weighting_scheme calc
_refine_ls_wR_factor_gt 0.1470
_refine_ls_wR_factor_ref 0.1818
_reflns_Friedel_coverage 0.986
_reflns_Friedel_fraction_full 0.988
_reflns_Friedel_fraction_max 0.983
_reflns_number_gt 5719
_reflns_number_total 7255
_reflns_threshold_expression 'I > 2\s(I)'
_cod_data_source_file d5dt02226f2.cif
_cod_data_source_block w_77_r1_revist_a_sq
_cod_depositor_comments
;
The following automatic conversions were performed:

data item '_exptl_absorpt_correction_type' value 'Multi-Scan' was
changed to 'multi-scan' in accordance with the
/home/data/users/saulius/crontab/automatic-downloads/rss-feeds/RSC/lib/dictionaries/cif_core.dic
dictionary named 'cif_core.dic' version 2.4.2 last updated on
2011-04-26.

Automatic conversion script
Id: cif_fix_values 8170 2020-07-09 18:12:32Z antanas 
;
_cod_database_code 7719907
_shelx_shelxl_version_number 2019/3
_shelx_space_group_comment
;
The symmetry employed for this shelxl refinement is uniquely defined
by the following loop, which should always be used as a source of
symmetry information in preference to the above space-group names.
They are only intended as comments.
;
_exptl_bruker_absorpt_correction_t_ratio 0.8487
_bruker_diffrn_measurement_temperature_device 'Oxford Cryostream 1000'
_diffrn_measurement_bruker_total_exposure_time 3780.0
_diffrn_reflns_bruker_av_norm_i 1471.147
_diffrn_reflns_bruker_number_gt 18345
_computing_bruker_data_scaling 'SADABS-2016/2 - Bruker AXS area detector scaling and absorption correction'
_geom_details
; All esds (except the esd in the dihedral angle between two l.s. planes)
 are estimated using the full covariance matrix.  The cell esds are taken
 into account individually in the estimation of esds in distances, angles
 and torsion angles; correlations between esds in cell parameters are only
 used when they are defined by crystal symmetry.  An approximate (isotropic)
 treatment of cell esds is used for estimating esds involving l.s. planes.
;

loop_
_space_group_symop_operation_xyz
'x, y, z'

loop_
_atom_site_label
_atom_site_type_symbol
_atom_site_fract_x
_atom_site_fract_y
_atom_site_fract_z
_atom_site_U_iso_or_equiv
_atom_site_adp_type
_atom_site_occupancy
_atom_site_site_symmetry_order
_atom_site_calc_flag
_atom_site_refinement_flags_posn
_atom_site_refinement_flags_adp
_atom_site_refinement_flags_occupancy
_atom_site_disorder_assembly
_atom_site_disorder_group
Cu1 Cu 0.42095(14) 0.66281(13) 0.46880(13) 0.0373(4) Uani 1 1 d . . . . .
Cu2 Cu 0.62252(16) 0.93886(14) 0.22800(14) 0.0447(4) Uani 1 1 d . . . . .
Cu3 Cu 0.12521(16) 0.47641(15) 0.73962(14) 0.0460(4) Uani 1 1 d . . . . .
Cl1 Cl 0.4095(5) 0.4496(3) 0.2854(4) 0.0665(10) Uani 1 1 d . . . . .
Cl2 Cl 0.6642(4) 0.6984(5) 0.5912(4) 0.0733(12) Uani 1 1 d . . . . .
Cl3 Cl 0.6011(5) 1.1044(4) 0.1479(4) 0.0617(10) Uani 1 1 d . . . . .
Cl4 Cl 1.4322(4) 0.6751(4) -0.0160(4) 0.0614(9) Uani 1 1 d . . . . .
O1 O 0.1916(10) 0.3323(9) 0.7796(9) 0.048(2) Uani 1 1 d . . . . .
O2 O 0.7405(11) 0.1325(10) 0.4761(11) 0.056(2) Uani 1 1 d . . . . .
H2 H 0.830475 0.164657 0.475515 0.084 Uiso 1 1 calc R U . . .
O3 O 0.0748(9) 0.6360(9) 0.7036(9) 0.0434(19) Uani 1 1 d . . . . .
O4 O 0.4226(10) 0.9637(8) 0.3110(8) 0.0378(17) Uani 1 1 d . . . . .
O5 O 0.8179(10) 0.8998(10) 0.1638(9) 0.049(2) Uani 1 1 d . . . . .
O6 O 0.9235(19) 0.5202(18) 0.4029(14) 0.102(5) Uani 1 1 d . . . . .
H6 H 1.013603 0.514840 0.422685 0.153 Uiso 1 1 calc R U . . .
O11 O 0.463(2) -0.1089(17) 0.8436(16) 0.111(5) Uani 1 1 d . . . . .
O14 O -0.0545(13) 0.4698(14) 0.8304(14) 0.078(4) Uani 1 1 d . . . . .
H14A H -0.057854 0.551664 0.899108 0.117 Uiso 1 1 d R U . . .
H14B H -0.054097 0.410911 0.872235 0.117 Uiso 1 1 d R U . . .
N1 N 0.4586(13) 0.1004(12) 0.7510(11) 0.048(3) Uani 1 1 d . . . . .
H1 H 0.472757 0.035699 0.779087 0.058 Uiso 1 1 calc R U . . .
N2 N 0.2964(11) 0.4917(11) 0.6365(10) 0.038(2) Uani 1 1 d . . . . .
N3 N 0.2927(11) 0.5970(11) 0.5896(10) 0.037(2) Uani 1 1 d . . . . .
N4 N 0.2661(12) 0.7883(10) 0.5054(9) 0.040(2) Uani 1 1 d . . . . .
N5 N 0.4892(10) 0.7875(9) 0.3709(9) 0.033(2) Uani 1 1 d . . . . .
N6 N 0.6170(12) 0.7966(11) 0.3008(10) 0.038(2) Uani 1 1 d . . . . .
N7 N 1.1226(12) 0.7010(14) 0.1136(11) 0.052(3) Uani 1 1 d . . . . .
H7 H 1.210934 0.702341 0.082129 0.063 Uiso 1 1 calc R U . . .
C1 C 0.4175(13) 0.3030(12) 0.6590(11) 0.036(2) Uani 1 1 d . . . . .
C2 C 0.3132(15) 0.2771(13) 0.7431(11) 0.041(3) Uani 1 1 d . . . . .
C3 C 0.3434(14) 0.1720(13) 0.7957(12) 0.041(3) Uani 1 1 d . . . . .
C4 C 0.5572(15) 0.1209(14) 0.6639(13) 0.046(3) Uani 1 1 d . . . . .
H4 H 0.635294 0.065875 0.635663 0.056 Uiso 1 1 calc R U . . .
C5 C 0.5380(14) 0.2236(13) 0.6199(11) 0.039(2) Uani 1 1 d . . . . .
C6 C 0.4037(13) 0.4148(12) 0.6062(12) 0.039(3) Uani 1 1 d . . . . .
H6A H 0.475035 0.428448 0.549902 0.047 Uiso 1 1 calc R U . . .
C7 C 0.2511(19) 0.1488(18) 0.8997(14) 0.060(4) Uani 1 1 d . . . . .
H7A H 0.148699 0.170677 0.889822 0.091 Uiso 1 1 calc R U . . .
H7B H 0.300453 0.208523 0.988068 0.091 Uiso 1 1 calc R U . . .
H7C H 0.244816 0.052324 0.888024 0.091 Uiso 1 1 calc R U . . .
C8 C 0.6475(15) 0.2459(13) 0.5193(12) 0.044(3) Uani 1 1 d . . . . .
H8A H 0.587255 0.246466 0.441835 0.052 Uiso 1 1 calc R U . . .
H8B H 0.714272 0.335552 0.562486 0.052 Uiso 1 1 calc R U . . .
C9 C 0.1705(13) 0.6622(12) 0.6321(12) 0.037(2) Uani 1 1 d . . . . .
C10 C 0.2643(14) 0.8835(13) 0.4523(12) 0.038(3) Uani 1 1 d . . . . .
C11 C 0.1518(15) 0.9692(13) 0.4722(13) 0.042(3) Uani 1 1 d . . . . .
H11 H 0.151563 1.032286 0.430790 0.050 Uiso 1 1 calc R U . . .
C12 C 0.0391(14) 0.9599(13) 0.5546(13) 0.044(3) Uani 1 1 d . . . . .
H12 H -0.035061 1.020120 0.572895 0.053 Uiso 1 1 calc R U . . .
C13 C 0.0370(15) 0.8603(14) 0.6100(13) 0.045(3) Uani 1 1 d . . . . .
H13 H -0.039805 0.850878 0.663676 0.054 Uiso 1 1 calc R U . . .
C14 C 0.1514(13) 0.7754(12) 0.5838(12) 0.035(2) Uani 1 1 d . . . . .
C15 C 0.4000(13) 0.8792(13) 0.3696(11) 0.038(2) Uani 1 1 d . . . . .
C16 C 0.7079(13) 0.7051(12) 0.2901(11) 0.037(2) Uani 1 1 d . . . . .
H16 H 0.682331 0.637469 0.324629 0.044 Uiso 1 1 calc R U . . .
C17 C 0.8517(13) 0.7050(11) 0.2241(11) 0.034(2) Uani 1 1 d . . . . .
C18 C 0.8941(14) 0.8018(13) 0.1645(12) 0.042(3) Uani 1 1 d . . . . .
C19 C 1.0358(16) 0.7920(14) 0.1089(13) 0.046(3) Uani 1 1 d . . . . .
C20 C 1.0819(15) 0.6017(14) 0.1665(14) 0.048(3) Uani 1 1 d . . . . .
H20 H 1.146427 0.536119 0.164150 0.058 Uiso 1 1 calc R U . . .
C21 C 0.9457(15) 0.6023(15) 0.2215(13) 0.047(3) Uani 1 1 d . . . . .
C22 C 0.8987(17) 0.4844(17) 0.2688(15) 0.055(3) Uani 1 1 d . . . . .
H22A H 0.789381 0.450054 0.240686 0.067 Uiso 1 1 calc R U . . .
H22B H 0.955205 0.407398 0.223281 0.067 Uiso 1 1 calc R U . . .
C23 C 1.0937(16) 0.8901(17) 0.0421(16) 0.059(4) Uani 1 1 d . . . . .
H23A H 1.006870 0.915200 0.003214 0.088 Uiso 1 1 calc R U . . .
H23B H 1.156490 0.843518 -0.027430 0.088 Uiso 1 1 calc R U . . .
H23C H 1.154186 0.973504 0.108392 0.088 Uiso 1 1 calc R U . . .

loop_
_atom_site_aniso_label
_atom_site_aniso_U_11
_atom_site_aniso_U_22
_atom_site_aniso_U_33
_atom_site_aniso_U_23
_atom_site_aniso_U_13
_atom_site_aniso_U_12
Cu1 0.0356(7) 0.0400(7) 0.0493(8) 0.0283(6) 0.0181(6) 0.0122(5)
Cu2 0.0470(8) 0.0500(9) 0.0564(9) 0.0367(7) 0.0250(6) 0.0174(7)
Cu3 0.0436(8) 0.0537(9) 0.0608(9) 0.0389(8) 0.0276(7) 0.0178(7)
Cl1 0.101(3) 0.0395(16) 0.0617(19) 0.0202(14) 0.0375(19) 0.0073(17)
Cl2 0.0361(17) 0.134(4) 0.070(2) 0.068(2) -0.0021(15) -0.0058(19)
Cl3 0.082(3) 0.061(2) 0.071(2) 0.0491(18) 0.0325(19) 0.0294(18)
Cl4 0.0551(19) 0.080(2) 0.066(2) 0.0402(18) 0.0292(16) 0.0254(17)
O1 0.049(5) 0.053(5) 0.062(5) 0.041(4) 0.027(4) 0.014(4)
O2 0.044(5) 0.055(5) 0.087(7) 0.041(5) 0.029(5) 0.028(4)
O3 0.035(4) 0.054(5) 0.060(5) 0.037(4) 0.022(4) 0.021(4)
O4 0.045(5) 0.040(4) 0.042(4) 0.028(3) 0.017(3) 0.011(4)
O5 0.044(5) 0.060(6) 0.063(5) 0.040(5) 0.025(4) 0.018(4)
O6 0.115(12) 0.109(11) 0.089(10) 0.058(8) -0.022(8) -0.011(10)
O11 0.159(16) 0.090(10) 0.112(12) 0.065(9) 0.021(10) 0.034(10)
O14 0.064(6) 0.102(9) 0.129(10) 0.095(8) 0.066(7) 0.050(6)
N1 0.055(6) 0.053(6) 0.051(6) 0.035(5) 0.007(5) 0.011(5)
N2 0.034(5) 0.042(5) 0.043(5) 0.023(4) 0.009(4) 0.006(4)
N3 0.032(5) 0.042(5) 0.050(5) 0.027(4) 0.020(4) 0.015(4)
N4 0.047(6) 0.039(5) 0.037(5) 0.022(4) 0.011(4) -0.010(4)
N5 0.034(5) 0.031(5) 0.043(5) 0.020(4) 0.018(4) 0.008(4)
N6 0.038(5) 0.040(5) 0.043(5) 0.022(4) 0.016(4) 0.008(4)
N7 0.031(5) 0.083(8) 0.058(6) 0.040(6) 0.021(4) 0.013(5)
C1 0.036(6) 0.037(6) 0.043(6) 0.023(5) 0.013(5) 0.005(4)
C2 0.049(7) 0.042(6) 0.033(5) 0.015(5) 0.013(5) 0.005(5)
C3 0.043(6) 0.043(6) 0.043(6) 0.025(5) 0.003(5) 0.007(5)
C4 0.046(7) 0.053(7) 0.051(7) 0.027(6) 0.014(5) 0.022(6)
C5 0.039(6) 0.041(6) 0.041(6) 0.022(5) 0.003(5) 0.003(5)
C6 0.032(6) 0.043(6) 0.045(6) 0.019(5) 0.018(5) 0.007(5)
C7 0.072(9) 0.080(10) 0.057(8) 0.053(8) 0.021(7) 0.019(8)
C8 0.051(7) 0.044(6) 0.047(6) 0.023(5) 0.025(5) 0.024(5)
C9 0.035(6) 0.037(6) 0.046(6) 0.021(5) 0.017(5) 0.010(4)
C10 0.035(6) 0.045(7) 0.039(6) 0.020(5) 0.010(5) 0.013(5)
C11 0.043(6) 0.036(6) 0.058(7) 0.030(5) 0.011(5) 0.009(5)
C12 0.035(6) 0.044(7) 0.061(7) 0.025(6) 0.014(5) 0.021(5)
C13 0.045(7) 0.051(7) 0.049(7) 0.028(6) 0.017(5) 0.017(6)
C14 0.030(6) 0.034(6) 0.046(6) 0.019(5) 0.011(4) 0.004(4)
C15 0.029(5) 0.041(6) 0.043(6) 0.016(5) 0.008(5) 0.002(5)
C16 0.033(6) 0.044(6) 0.042(6) 0.025(5) 0.009(4) 0.008(5)
C17 0.032(5) 0.037(6) 0.045(6) 0.027(5) 0.013(4) 0.009(4)
C18 0.045(7) 0.040(6) 0.044(6) 0.021(5) 0.009(5) -0.008(5)
C19 0.047(7) 0.053(7) 0.050(7) 0.031(6) 0.010(5) 0.015(6)
C20 0.040(6) 0.056(7) 0.071(8) 0.043(7) 0.017(6) 0.020(6)
C21 0.048(7) 0.059(8) 0.046(7) 0.028(6) 0.011(5) 0.017(6)
C22 0.051(8) 0.067(9) 0.067(8) 0.043(7) 0.015(6) 0.016(7)
C23 0.048(7) 0.072(9) 0.084(10) 0.052(8) 0.039(7) 0.024(7)

loop_
_atom_type_symbol
_atom_type_description
_atom_type_scat_dispersion_real
_atom_type_scat_dispersion_imag
_atom_type_scat_source
C C 0.0033 0.0016 'International Tables Vol C Tables 4.2.6.8 and 6.1.1.4'
H H 0.0000 0.0000 'International Tables Vol C Tables 4.2.6.8 and 6.1.1.4'
Cl Cl 0.1484 0.1585 'International Tables Vol C Tables 4.2.6.8 and 6.1.1.4'
Cu Cu 0.3201 1.2651 'International Tables Vol C Tables 4.2.6.8 and 6.1.1.4'
N N 0.0061 0.0033 'International Tables Vol C Tables 4.2.6.8 and 6.1.1.4'
O O 0.0106 0.0060 'International Tables Vol C Tables 4.2.6.8 and 6.1.1.4'

loop_
_geom_angle_atom_site_label_1
_geom_angle_atom_site_label_2
_geom_angle_atom_site_label_3
_geom_angle
_geom_angle_site_symmetry_1
_geom_angle_site_symmetry_3
_geom_angle_publ_flag
N4 Cu1 N3 79.1(4) . . ?
N4 Cu1 N5 77.5(4) . . ?
N3 Cu1 N5 156.5(4) . . ?
N4 Cu1 Cl1 126.4(3) . . ?
N3 Cu1 Cl1 99.2(3) . . ?
N5 Cu1 Cl1 96.7(3) . . ?
N4 Cu1 Cl2 128.0(3) . . ?
N3 Cu1 Cl2 97.1(3) . . ?
N5 Cu1 Cl2 95.3(3) . . ?
Cl1 Cu1 Cl2 105.51(18) . . ?
O5 Cu2 N6 91.2(4) . . ?
O5 Cu2 O4 171.8(3) . . ?
N6 Cu2 O4 80.8(4) . . ?
O5 Cu2 Cl3 95.1(3) . . ?
N6 Cu2 Cl3 173.6(3) . . ?
O4 Cu2 Cl3 93.0(2) . . ?
O1 Cu3 O14 91.0(4) . . ?
O1 Cu3 N2 94.5(4) . . ?
O14 Cu3 N2 174.0(5) . . ?
O1 Cu3 O3 174.8(4) . . ?
O14 Cu3 O3 92.5(4) . . ?
N2 Cu3 O3 82.2(4) . . ?
C2 O1 Cu3 125.9(8) . . ?
C8 O2 H2 109.5 . . ?
C9 O3 Cu3 108.9(7) . . ?
C15 O4 Cu2 108.8(7) . . ?
C18 O5 Cu2 128.7(8) . . ?
C22 O6 H6 109.5 . . ?
Cu3 O14 H14A 111.6 . . ?
Cu3 O14 H14B 112.5 . . ?
H14A O14 H14B 101.8 . . ?
C3 N1 C4 125.3(11) . . ?
C3 N1 H1 117.3 . . ?
C4 N1 H1 117.3 . . ?
C6 N2 N3 119.3(9) . . ?
C6 N2 Cu3 127.6(8) . . ?
N3 N2 Cu3 113.1(7) . . ?
C9 N3 N2 108.9(9) . . ?
C9 N3 Cu1 116.4(8) . . ?
N2 N3 Cu1 134.6(8) . . ?
C10 N4 C14 118.7(11) . . ?
C10 N4 Cu1 121.7(8) . . ?
C14 N4 Cu1 119.5(8) . . ?
C15 N5 N6 110.2(9) . . ?
C15 N5 Cu1 117.1(7) . . ?
N6 N5 Cu1 132.7(7) . . ?
C16 N6 N5 115.0(9) . . ?
C16 N6 Cu2 130.6(8) . . ?
N5 N6 Cu2 114.4(7) . . ?
C19 N7 C20 124.1(11) . . ?
C19 N7 H7 118.0 . . ?
C20 N7 H7 118.0 . . ?
C2 C1 C5 120.6(11) . . ?
C2 C1 C6 121.7(11) . . ?
C5 C1 C6 117.7(10) . . ?
O1 C2 C1 128.3(12) . . ?
O1 C2 C3 114.6(10) . . ?
C1 C2 C3 117.1(11) . . ?
N1 C3 C2 117.7(11) . . ?
N1 C3 C7 120.7(11) . . ?
C2 C3 C7 121.5(12) . . ?
C5 C4 N1 118.2(11) . . ?
C5 C4 H4 120.9 . . ?
N1 C4 H4 120.9 . . ?
C4 C5 C1 120.8(11) . . ?
C4 C5 C8 118.6(11) . . ?
C1 C5 C8 120.6(10) . . ?
N2 C6 C1 121.7(10) . . ?
N2 C6 H6A 119.1 . . ?
C1 C6 H6A 119.1 . . ?
C3 C7 H7A 109.5 . . ?
C3 C7 H7B 109.5 . . ?
H7A C7 H7B 109.5 . . ?
C3 C7 H7C 109.5 . . ?
H7A C7 H7C 109.5 . . ?
H7B C7 H7C 109.5 . . ?
O2 C8 C5 108.8(10) . . ?
O2 C8 H8A 109.9 . . ?
C5 C8 H8A 109.9 . . ?
O2 C8 H8B 109.9 . . ?
C5 C8 H8B 109.9 . . ?
H8A C8 H8B 108.3 . . ?
O3 C9 N3 126.9(11) . . ?
O3 C9 C14 119.2(10) . . ?
N3 C9 C14 113.8(9) . . ?
N4 C10 C11 122.6(11) . . ?
N4 C10 C15 109.9(10) . . ?
C11 C10 C15 127.5(11) . . ?
C10 C11 C12 118.9(11) . . ?
C10 C11 H11 120.6 . . ?
C12 C11 H11 120.6 . . ?
C11 C12 C13 119.7(11) . . ?
C11 C12 H12 120.2 . . ?
C13 C12 H12 120.2 . . ?
C14 C13 C12 118.5(11) . . ?
C14 C13 H13 120.7 . . ?
C12 C13 H13 120.7 . . ?
N4 C14 C13 121.5(11) . . ?
N4 C14 C9 111.1(10) . . ?
C13 C14 C9 127.4(10) . . ?
O4 C15 N5 125.8(10) . . ?
O4 C15 C10 120.6(11) . . ?
N5 C15 C10 113.6(10) . . ?
N6 C16 C17 121.4(10) . . ?
N6 C16 H16 119.3 . . ?
C17 C16 H16 119.3 . . ?
C21 C17 C18 121.2(11) . . ?
C21 C17 C16 116.8(10) . . ?
C18 C17 C16 122.1(10) . . ?
O5 C18 C19 118.5(11) . . ?
O5 C18 C17 125.6(11) . . ?
C19 C18 C17 115.8(12) . . ?
N7 C19 C18 121.5(12) . . ?
N7 C19 C23 117.9(12) . . ?
C18 C19 C23 120.6(12) . . ?
C21 C20 N7 118.5(11) . . ?
C21 C20 H20 120.8 . . ?
N7 C20 H20 120.8 . . ?
C20 C21 C17 118.9(12) . . ?
C20 C21 C22 117.0(12) . . ?
C17 C21 C22 124.0(12) . . ?
O6 C22 C21 115.4(14) . . ?
O6 C22 H22A 108.4 . . ?
C21 C22 H22A 108.4 . . ?
O6 C22 H22B 108.4 . . ?
C21 C22 H22B 108.4 . . ?
H22A C22 H22B 107.5 . . ?
C19 C23 H23A 109.5 . . ?
C19 C23 H23B 109.5 . . ?
H23A C23 H23B 109.5 . . ?
C19 C23 H23C 109.5 . . ?
H23A C23 H23C 109.5 . . ?
H23B C23 H23C 109.5 . . ?

loop_
_geom_bond_atom_site_label_1
_geom_bond_atom_site_label_2
_geom_bond_distance
_geom_bond_site_symmetry_2
_geom_bond_publ_flag
Cu1 N4 1.941(12) . ?
Cu1 N3 2.025(9) . ?
Cu1 N5 2.032(9) . ?
Cu1 Cl1 2.322(4) . ?
Cu1 Cl2 2.360(3) . ?
Cu2 O5 1.904(9) . ?
Cu2 N6 1.931(10) . ?
Cu2 O4 2.002(8) . ?
Cu2 Cl3 2.236(3) . ?
Cu3 O1 1.863(9) . ?
Cu3 O14 1.902(9) . ?
Cu3 N2 1.938(10) . ?
Cu3 O3 1.945(8) . ?
O1 C2 1.274(16) . ?
O2 C8 1.453(14) . ?
O2 H2 0.8200 . ?
O3 C9 1.244(14) . ?
O4 C15 1.276(14) . ?
O5 C18 1.286(16) . ?
O6 C22 1.349(19) . ?
O6 H6 0.8200 . ?
O14 H14A 0.8927 . ?
O14 H14B 0.8947 . ?
N1 C3 1.322(17) . ?
N1 C4 1.368(16) . ?
N1 H1 0.8600 . ?
N2 C6 1.278(16) . ?
N2 N3 1.382(15) . ?
N3 C9 1.338(15) . ?
N4 C10 1.329(15) . ?
N4 C14 1.372(14) . ?
N5 C15 1.306(16) . ?
N5 N6 1.396(13) . ?
N6 C16 1.287(16) . ?
N7 C19 1.298(18) . ?
N7 C20 1.388(17) . ?
N7 H7 0.8600 . ?
C1 C2 1.396(16) . ?
C1 C5 1.396(17) . ?
C1 C6 1.500(16) . ?
C2 C3 1.462(17) . ?
C3 C7 1.494(17) . ?
C4 C5 1.354(18) . ?
C4 H4 0.9300 . ?
C5 C8 1.551(16) . ?
C6 H6A 0.9300 . ?
C7 H7A 0.9600 . ?
C7 H7B 0.9600 . ?
C7 H7C 0.9600 . ?
C8 H8A 0.9700 . ?
C8 H8B 0.9700 . ?
C9 C14 1.489(16) . ?
C10 C11 1.375(17) . ?
C10 C15 1.515(16) . ?
C11 C12 1.381(17) . ?
C11 H11 0.9300 . ?
C12 C13 1.387(18) . ?
C12 H12 0.9300 . ?
C13 C14 1.380(17) . ?
C13 H13 0.9300 . ?
C16 C17 1.476(15) . ?
C16 H16 0.9300 . ?
C17 C21 1.418(17) . ?
C17 C18 1.421(15) . ?
C18 C19 1.400(18) . ?
C19 C23 1.523(18) . ?
C20 C21 1.357(18) . ?
C20 H20 0.9300 . ?
C21 C22 1.530(18) . ?
C22 H22A 0.9700 . ?
C22 H22B 0.9700 . ?
C23 H23A 0.9600 . ?
C23 H23B 0.9600 . ?
C23 H23C 0.9600 . ?

loop_
_geom_torsion_atom_site_label_1
_geom_torsion_atom_site_label_2
_geom_torsion_atom_site_label_3
_geom_torsion_atom_site_label_4
_geom_torsion
_geom_torsion_site_symmetry_1
_geom_torsion_site_symmetry_2
_geom_torsion_site_symmetry_3
_geom_torsion_site_symmetry_4
_geom_torsion_publ_flag
O14 Cu3 O1 C2 178.1(11) . . . . ?
N2 Cu3 O1 C2 0.5(11) . . . . ?
C6 N2 N3 C9 179.3(11) . . . . ?
Cu3 N2 N3 C9 1.3(12) . . . . ?
C6 N2 N3 Cu1 2.8(16) . . . . ?
Cu3 N2 N3 Cu1 -175.2(7) . . . . ?
C15 N5 N6 C16 -176.4(10) . . . . ?
Cu1 N5 N6 C16 3.4(15) . . . . ?
C15 N5 N6 Cu2 0.6(11) . . . . ?
Cu1 N5 N6 Cu2 -179.6(6) . . . . ?
Cu3 O1 C2 C1 -4.8(19) . . . . ?
Cu3 O1 C2 C3 176.2(8) . . . . ?
C5 C1 C2 O1 -174.3(12) . . . . ?
C6 C1 C2 O1 5(2) . . . . ?
C5 C1 C2 C3 4.6(17) . . . . ?
C6 C1 C2 C3 -176.2(10) . . . . ?
C4 N1 C3 C2 3.2(19) . . . . ?
C4 N1 C3 C7 -174.9(13) . . . . ?
O1 C2 C3 N1 173.4(11) . . . . ?
C1 C2 C3 N1 -5.7(17) . . . . ?
O1 C2 C3 C7 -8.6(17) . . . . ?
C1 C2 C3 C7 172.3(12) . . . . ?
C3 N1 C4 C5 0.8(19) . . . . ?
N1 C4 C5 C1 -2.1(18) . . . . ?
N1 C4 C5 C8 -179.0(11) . . . . ?
C2 C1 C5 C4 -0.7(18) . . . . ?
C6 C1 C5 C4 180.0(11) . . . . ?
C2 C1 C5 C8 176.1(11) . . . . ?
C6 C1 C5 C8 -3.2(16) . . . . ?
N3 N2 C6 C1 177.4(10) . . . . ?
Cu3 N2 C6 C1 -5.0(16) . . . . ?
C2 C1 C6 N2 0.4(18) . . . . ?
C5 C1 C6 N2 179.7(11) . . . . ?
C4 C5 C8 O2 8.2(16) . . . . ?
C1 C5 C8 O2 -168.7(11) . . . . ?
Cu3 O3 C9 N3 -2.3(16) . . . . ?
Cu3 O3 C9 C14 176.5(8) . . . . ?
N2 N3 C9 O3 0.8(18) . . . . ?
Cu1 N3 C9 O3 178.0(10) . . . . ?
N2 N3 C9 C14 -178.1(9) . . . . ?
Cu1 N3 C9 C14 -0.9(14) . . . . ?
C14 N4 C10 C11 -0.3(18) . . . . ?
Cu1 N4 C10 C11 177.1(9) . . . . ?
C14 N4 C10 C15 -179.7(9) . . . . ?
Cu1 N4 C10 C15 -2.4(13) . . . . ?
N4 C10 C11 C12 2.4(19) . . . . ?
C15 C10 C11 C12 -178.2(12) . . . . ?
C10 C11 C12 C13 -3.2(19) . . . . ?
C11 C12 C13 C14 1.8(19) . . . . ?
C10 N4 C14 C13 -1.1(17) . . . . ?
Cu1 N4 C14 C13 -178.6(9) . . . . ?
C10 N4 C14 C9 178.9(10) . . . . ?
Cu1 N4 C14 C9 1.5(13) . . . . ?
C12 C13 C14 N4 0.3(18) . . . . ?
C12 C13 C14 C9 -179.7(12) . . . . ?
O3 C9 C14 N4 -179.3(11) . . . . ?
N3 C9 C14 N4 -0.3(14) . . . . ?
O3 C9 C14 C13 0.8(19) . . . . ?
N3 C9 C14 C13 179.7(12) . . . . ?
Cu2 O4 C15 N5 -2.6(14) . . . . ?
Cu2 O4 C15 C10 174.5(8) . . . . ?
N6 N5 C15 O4 1.4(16) . . . . ?
Cu1 N5 C15 O4 -178.4(9) . . . . ?
N6 N5 C15 C10 -175.8(9) . . . . ?
Cu1 N5 C15 C10 4.4(12) . . . . ?
N4 C10 C15 O4 -178.8(10) . . . . ?
C11 C10 C15 O4 1.7(19) . . . . ?
N4 C10 C15 N5 -1.4(14) . . . . ?
C11 C10 C15 N5 179.2(12) . . . . ?
N5 N6 C16 C17 -177.2(10) . . . . ?
Cu2 N6 C16 C17 6.4(18) . . . . ?
N6 C16 C17 C21 178.1(11) . . . . ?
N6 C16 C17 C18 -2.6(18) . . . . ?
Cu2 O5 C18 C19 178.8(9) . . . . ?
Cu2 O5 C18 C17 -4.9(19) . . . . ?
C21 C17 C18 O5 -178.8(12) . . . . ?
C16 C17 C18 O5 1.9(19) . . . . ?
C21 C17 C18 C19 -2.4(17) . . . . ?
C16 C17 C18 C19 178.3(11) . . . . ?
C20 N7 C19 C18 3(2) . . . . ?
C20 N7 C19 C23 -177.3(12) . . . . ?
O5 C18 C19 N7 175.8(13) . . . . ?
C17 C18 C19 N7 -0.8(19) . . . . ?
O5 C18 C19 C23 -3(2) . . . . ?
C17 C18 C19 C23 180.0(12) . . . . ?
C19 N7 C20 C21 -3(2) . . . . ?
N7 C20 C21 C17 -1(2) . . . . ?
N7 C20 C21 C22 175.4(12) . . . . ?
C18 C17 C21 C20 3.1(19) . . . . ?
C16 C17 C21 C20 -177.6(12) . . . . ?
C18 C17 C21 C22 -172.6(12) . . . . ?
C16 C17 C21 C22 6.7(18) . . . . ?
C20 C21 C22 O6 101.4(17) . . . . ?
C17 C21 C22 O6 -82.8(18) . . . . ?
